data_7249528
loop_
_publ_author_name
'Zhang, Jinliang'
'Zhang, Zhiqiang'
'Gao, Congli'
'Li, Xi-Li'

_publ_section_title
;
 Two chiral EuIII and SmIII enantiomeric pairs with enantiopure N-donor
 ligands: showing strong third-harmonic generation and photoluminescence
 properties
;
_journal_issue 47
_journal_name_full CrystEngComm
_journal_page_first 6757
_journal_page_last 6764
_journal_paper_doi 10.1039/D4CE01052C
_journal_volume 26
_journal_year 2024
_chemical_absolute_configuration rmad
_chemical_formula_moiety 'C61 H50 Eu N3 O6'
_chemical_formula_sum 'C61 H50 Eu N3 O6'
_chemical_formula_weight 1073.00
_space_group_crystal_system monoclinic
_space_group_IT_number 4
_space_group_name_Hall 'P 2yb'
_space_group_name_H-M_alt 'P 1 21 1'
_atom_sites_solution_hydrogens geom
_audit_creation_method SHELXL-2014/7
_audit_update_record
;
2024-09-06 deposited with the CCDC.	2024-11-01 downloaded from the CCDC.
;
_cell_angle_alpha 90
_cell_angle_beta 93.541(3)
_cell_angle_gamma 90
_cell_formula_units_Z 2
_cell_length_a 9.5427(2)
_cell_length_b 20.9229(5)
_cell_length_c 12.6458(4)
_cell_measurement_reflns_used 4092
_cell_measurement_temperature 293(2)
_cell_measurement_theta_max 26.3148
_cell_measurement_theta_min 3.2216
_cell_volume 2520.05(11)
_computing_cell_refinement APEX2
_computing_data_collection 'APEX2 (Bruker, 2013)'
_computing_data_reduction APEX2
_computing_molecular_graphics 'Olex2 (Dolomanov et al., 2009)'
_computing_publication_material 'Olex2 (Dolomanov et al., 2009)'
_computing_structure_refinement 'SHELXL-2014/7 (Sheldrick, 2014)'
_computing_structure_solution 'SHELXS (Bruker, 2000)'
_diffrn_ambient_temperature 293(2)
_diffrn_measured_fraction_theta_full 0.998
_diffrn_measured_fraction_theta_max 0.998
_diffrn_measurement_device_type 'PHOTON 100 CMOS detector'
_diffrn_measurement_method 'omega scan'
_diffrn_radiation_type MoK\a
_diffrn_radiation_wavelength 0.71073
_diffrn_reflns_av_R_equivalents 0.0273
_diffrn_reflns_av_unetI/netI 0.0574
_diffrn_reflns_Laue_measured_fraction_full 0.998
_diffrn_reflns_Laue_measured_fraction_max 0.998
_diffrn_reflns_limit_h_max 11
_diffrn_reflns_limit_h_min -11
_diffrn_reflns_limit_k_max 24
_diffrn_reflns_limit_k_min -24
_diffrn_reflns_limit_l_max 15
_diffrn_reflns_limit_l_min -11
_diffrn_reflns_number 11500
_diffrn_reflns_point_group_measured_fraction_full 0.915
_diffrn_reflns_point_group_measured_fraction_max 0.915
_diffrn_reflns_theta_full 25.100
_diffrn_reflns_theta_max 25.100
_diffrn_reflns_theta_min 3.228
_exptl_absorpt_coefficient_mu 1.300
_exptl_absorpt_correction_T_max 0.789
_exptl_absorpt_correction_T_min 0.625
_exptl_absorpt_correction_type multi-scan
_exptl_absorpt_process_details 'SADABS; Bruker, 2012'
_exptl_crystal_density_diffrn 1.414
_exptl_crystal_description BLOCK
_exptl_crystal_F_000 1096
_exptl_crystal_size_max 0.26
_exptl_crystal_size_mid 0.24
_exptl_crystal_size_min 0.21
_refine_diff_density_max 0.721
_refine_diff_density_min -0.355
_refine_diff_density_rms 0.059
_refine_ls_abs_structure_details
;
 Flack x determined using 2887 quotients [(I+)-(I-)]/[(I+)+(I-)]
 (Parsons, Flack and Wagner, Acta Cryst. B69 (2013) 249-259).
;
_refine_ls_abs_structure_Flack 0.020(8)
_refine_ls_extinction_method none
_refine_ls_goodness_of_fit_ref 1.015
_refine_ls_hydrogen_treatment constr
_refine_ls_matrix_type full
_refine_ls_number_parameters 642
_refine_ls_number_reflns 8224
_refine_ls_number_restraints 1
_refine_ls_restrained_S_all 1.015
_refine_ls_R_factor_all 0.0431
_refine_ls_R_factor_gt 0.0353
_refine_ls_shift/su_max 0.001
_refine_ls_shift/su_mean 0.000
_refine_ls_structure_factor_coef Fsqd
_refine_ls_weighting_details 'w=1/[\s^2^(Fo^2^)+(0.0215P)^2^] where P=(Fo^2^+2Fc^2^)/3'
_refine_ls_weighting_scheme calc
_refine_ls_wR_factor_gt 0.0639
_refine_ls_wR_factor_ref 0.0667
_reflns_Friedel_coverage 0.780
_reflns_Friedel_fraction_full 0.827
_reflns_Friedel_fraction_max 0.827
_reflns_number_gt 7335
_reflns_number_total 8224
_reflns_threshold_expression 'I > 2\s(I)'
_cod_data_source_file d4ce01052c2.cif
_cod_data_source_block 110621a
_cod_depositor_comments
;
The following automatic conversions were performed:

data item '_chemical_absolute_configuration' value 'RMAD' was changed
to 'rmad' in accordance with the
/home/data/users/saulius/crontab/automatic-downloads/rss-feeds/RSC/lib/dictionaries/cif_core.dic
dictionary named 'cif_core.dic' version 2.4.2 last updated on
2011-04-26.

Automatic conversion script
Id: cif_fix_values 8170 2020-07-09 18:12:32Z antanas 

 Adding full bibliography for 7249528--7249531.cif.
;
_cod_original_sg_symbol_H-M 'P 21'
_cod_database_code 7249528
_shelx_shelxl_version_number 2014/7
_shelx_space_group_comment
;
The symmetry employed for this shelxl refinement is uniquely defined
by the following loop, which should always be used as a source of
symmetry information in preference to the above space-group names.
They are only intended as comments.
;

loop_
_space_group_symop_operation_xyz
'x, y, z'
'-x, y+1/2, -z'

loop_
_atom_site_label
_atom_site_type_symbol
_atom_site_fract_x
_atom_site_fract_y
_atom_site_fract_z
_atom_site_U_iso_or_equiv
_atom_site_adp_type
_atom_site_occupancy
_atom_site_site_symmetry_order
_atom_site_calc_flag
_atom_site_refinement_flags_posn
_atom_site_refinement_flags_adp
_atom_site_refinement_flags_occupancy
_atom_site_disorder_assembly
_atom_site_disorder_group
C1 C 0.7687(7) 0.6450(3) 0.3217(6) 0.0407(18) Uani 1 1 d . . . . .
C2 C 0.8455(7) 0.6926(3) 0.3934(6) 0.0482(19) Uani 1 1 d . . . . .
C3 C 0.8379(10) 0.6875(5) 0.4999(8) 0.081(3) Uani 1 1 d . . . . .
H3 H 0.7812 0.6561 0.5271 0.097 Uiso 1 1 calc R U . . .
C4 C 0.9133(13) 0.7284(6) 0.5695(9) 0.098(4) Uani 1 1 d . . . . .
H4 H 0.9057 0.7244 0.6422 0.118 Uiso 1 1 calc R U . . .
C5 C 0.9964(10) 0.7733(5) 0.5320(11) 0.088(3) Uani 1 1 d . . . . .
H5 H 1.0476 0.8002 0.5784 0.105 Uiso 1 1 calc R U . . .
C6 C 1.0058(12) 0.7796(5) 0.4263(12) 0.089(4) Uani 1 1 d . . . . .
H6 H 1.0628 0.8113 0.4005 0.107 Uiso 1 1 calc R U . . .
C7 C 0.9321(9) 0.7397(4) 0.3559(8) 0.074(3) Uani 1 1 d . . . . .
H7 H 0.9405 0.7443 0.2834 0.088 Uiso 1 1 calc R U . . .
C8 C 0.7508(8) 0.6575(3) 0.2120(6) 0.0423(18) Uani 1 1 d . . . . .
H8 H 0.7762 0.6977 0.1882 0.051 Uiso 1 1 calc R U . . .
C9 C 0.6975(10) 0.6134(5) 0.1368(10) 0.041(3) Uani 1 1 d . . . . .
C10 C 0.6956(9) 0.6291(5) 0.0226(10) 0.042(3) Uani 1 1 d . . . . .
C11 C 0.6939(8) 0.6911(4) -0.0166(7) 0.052(2) Uani 1 1 d . . . . .
H11 H 0.6939 0.7250 0.0309 0.062 Uiso 1 1 calc R U . . .
C12 C 0.6924(10) 0.7040(5) -0.1233(8) 0.069(3) Uani 1 1 d . . . . .
H12 H 0.6890 0.7460 -0.1475 0.082 Uiso 1 1 calc R U . . .
C13 C 0.6960(12) 0.6539(9) -0.1940(10) 0.084(5) Uani 1 1 d . . . . .
H13 H 0.6957 0.6619 -0.2663 0.101 Uiso 1 1 calc R U . . .
C14 C 0.6999(13) 0.5910(8) -0.1567(12) 0.088(4) Uani 1 1 d . . . . .
H14 H 0.7027 0.5572 -0.2043 0.106 Uiso 1 1 calc R U . . .
C15 C 0.6997(12) 0.5789(5) -0.0502(10) 0.065(3) Uani 1 1 d . . . . .
H15 H 0.7023 0.5369 -0.0261 0.078 Uiso 1 1 calc R U . . .
C16 C 0.4405(7) 0.4520(3) 0.4674(6) 0.0421(17) Uani 1 1 d . . . . .
C17 C 0.4060(8) 0.4451(3) 0.5807(6) 0.0447(18) Uani 1 1 d . . . . .
C18 C 0.3182(10) 0.3979(4) 0.6167(7) 0.073(3) Uani 1 1 d . . . . .
H18 H 0.2812 0.3670 0.5701 0.088 Uiso 1 1 calc R U . . .
C19 C 0.2858(12) 0.3969(5) 0.7217(8) 0.108(4) Uani 1 1 d . . . . .
H19 H 0.2243 0.3659 0.7443 0.129 Uiso 1 1 calc R U . . .
C20 C 0.3408(13) 0.4394(5) 0.7916(8) 0.104(4) Uani 1 1 d . . . . .
H20 H 0.3188 0.4374 0.8622 0.125 Uiso 1 1 calc R U . . .
C21 C 0.4279(9) 0.4850(8) 0.7597(6) 0.091(3) Uani 1 1 d . . . . .
H21 H 0.4651 0.5149 0.8083 0.109 Uiso 1 1 calc R U . . .
C22 C 0.4629(7) 0.4880(7) 0.6549(5) 0.0593(16) Uani 1 1 d . . . . .
H22 H 0.5251 0.5191 0.6343 0.071 Uiso 1 1 calc R U . . .
C23 C 0.3555(7) 0.4220(3) 0.3895(6) 0.0430(17) Uani 1 1 d . . . . .
H23 H 0.2850 0.3955 0.4119 0.052 Uiso 1 1 calc R U . . .
C24 C 0.3665(7) 0.4282(3) 0.2814(6) 0.0387(17) Uani 1 1 d . . . . .
C25 C 0.2641(9) 0.3946(4) 0.2052(7) 0.040(2) Uani 1 1 d . . . . .
C26 C 0.1391(8) 0.3707(4) 0.2361(8) 0.056(2) Uani 1 1 d . . . . .
H26 H 0.1163 0.3744 0.3063 0.067 Uiso 1 1 calc R U . . .
C27 C 0.0468(9) 0.3413(4) 0.1626(9) 0.075(3) Uani 1 1 d . . . . .
H27 H -0.0378 0.3250 0.1835 0.090 Uiso 1 1 calc R U . . .
C28 C 0.0801(12) 0.3362(5) 0.0594(10) 0.083(3) Uani 1 1 d . . . . .
H28 H 0.0173 0.3163 0.0108 0.100 Uiso 1 1 calc R U . . .
C29 C 0.2023(14) 0.3592(5) 0.0265(9) 0.074(4) Uani 1 1 d . . . . .
H29 H 0.2242 0.3555 -0.0439 0.089 Uiso 1 1 calc R U . . .
C30 C 0.2947(9) 0.3888(4) 0.1013(7) 0.051(2) Uani 1 1 d . . . . .
H30 H 0.3792 0.4050 0.0799 0.062 Uiso 1 1 calc R U . . .
C31 C 0.6626(7) 0.3292(3) 0.3138(6) 0.0410(18) Uani 1 1 d . . . . .
C32 C 0.6280(7) 0.2731(3) 0.3836(6) 0.0391(16) Uani 1 1 d . . . . .
C33 C 0.5793(9) 0.2840(4) 0.4821(7) 0.059(2) Uani 1 1 d . . . . .
H33 H 0.5715 0.3256 0.5068 0.071 Uiso 1 1 calc R U . . .
C34 C 0.5418(9) 0.2332(4) 0.5444(7) 0.073(3) Uani 1 1 d . . . . .
H34 H 0.5090 0.2410 0.6109 0.087 Uiso 1 1 calc R U . . .
C35 C 0.5522(9) 0.1715(4) 0.5093(8) 0.064(2) Uani 1 1 d . . . . .
H35 H 0.5252 0.1377 0.5511 0.077 Uiso 1 1 calc R U . . .
C36 C 0.6025(9) 0.1604(4) 0.4128(8) 0.071(3) Uani 1 1 d . . . . .
H36 H 0.6107 0.1187 0.3886 0.085 Uiso 1 1 calc R U . . .
C37 C 0.6421(9) 0.2114(3) 0.3495(7) 0.058(2) Uani 1 1 d . . . . .
H37 H 0.6781 0.2033 0.2842 0.070 Uiso 1 1 calc R U . . .
C38 C 0.6493(8) 0.3220(3) 0.2057(6) 0.0430(18) Uani 1 1 d . . . . .
H38 H 0.6124 0.2838 0.1788 0.052 Uiso 1 1 calc R U . . .
C39 C 0.6883(10) 0.3692(5) 0.1322(9) 0.039(3) Uani 1 1 d . . . . .
C40 C 0.6768(10) 0.3538(5) 0.0154(9) 0.043(3) Uani 1 1 d . . . . .
C41 C 0.5903(9) 0.3064(4) -0.0279(7) 0.056(2) Uani 1 1 d . . . . .
H41 H 0.5373 0.2817 0.0160 0.067 Uiso 1 1 calc R U . . .
C42 C 0.5819(10) 0.2955(4) -0.1356(8) 0.074(3) Uani 1 1 d . . . . .
H42 H 0.5204 0.2649 -0.1648 0.088 Uiso 1 1 calc R U . . .
C43 C 0.6647(15) 0.3300(8) -0.1995(10) 0.088(5) Uani 1 1 d . . . . .
H43 H 0.6608 0.3220 -0.2720 0.105 Uiso 1 1 calc R U . . .
C44 C 0.7517(16) 0.3753(7) -0.1583(11) 0.097(5) Uani 1 1 d . . . . .
H44 H 0.8085 0.3981 -0.2021 0.117 Uiso 1 1 calc R U . . .
C45 C 0.7568(12) 0.3881(5) -0.0515(10) 0.074(4) Uani 1 1 d . . . . .
H45 H 0.8153 0.4204 -0.0240 0.088 Uiso 1 1 calc R U . . .
C46 C 0.8505(8) 0.4779(6) 0.5646(6) 0.066(3) Uani 1 1 d . . . . .
H46 H 0.7702 0.4542 0.5753 0.079 Uiso 1 1 calc R U . . .
C47 C 0.9341(10) 0.4982(8) 0.6507(7) 0.089(4) Uani 1 1 d . . . . .
H47 H 0.9071 0.4881 0.7181 0.107 Uiso 1 1 calc R U . . .
C48 C 1.0814(10) 0.5422(5) 0.5451(8) 0.081(3) Uani 1 1 d . . . . .
H48 H 1.1643 0.5643 0.5355 0.097 Uiso 1 1 calc R U . . .
C49 C 1.0015(8) 0.5241(3) 0.4546(6) 0.0483(19) Uani 1 1 d . . . . .
C50 C 1.0401(7) 0.5355(3) 0.3454(6) 0.0431(18) Uani 1 1 d . . . . .
C51 C 1.1593(8) 0.5696(4) 0.3234(7) 0.056(2) Uani 1 1 d . . . . .
H51 H 1.2177 0.5857 0.3788 0.067 Uiso 1 1 calc R U . . .
C52 C 1.1919(10) 0.5799(4) 0.2206(9) 0.048(2) Uani 1 1 d . . . . .
C53 C 1.1040(8) 0.5550(3) 0.1399(7) 0.0473(19) Uani 1 1 d . . . . .
C54 C 0.9840(8) 0.5226(3) 0.1671(6) 0.0479(19) Uani 1 1 d . . . . .
H54 H 0.9238 0.5066 0.1129 0.057 Uiso 1 1 calc R U . . .
C55 C 1.3160(7) 0.6205(5) 0.1903(8) 0.063(3) Uani 1 1 d . . . . .
H55A H 1.3073 0.6634 0.2184 0.076 Uiso 1 1 calc R U . . .
H55B H 1.4028 0.6021 0.2203 0.076 Uiso 1 1 calc R U . . .
C56 C 1.3190(9) 0.6233(4) 0.0703(9) 0.064(3) Uani 1 1 d . . . . .
H56 H 1.3977 0.6475 0.0443 0.077 Uiso 1 1 calc R U . . .
C57 C 1.3040(10) 0.5560(4) 0.0268(9) 0.087(3) Uani 1 1 d . . . . .
H57A H 1.3410 0.5230 0.0747 0.105 Uiso 1 1 calc R U . . .
H57B H 1.3370 0.5506 -0.0437 0.105 Uiso 1 1 calc R U . . .
C58 C 1.1414(9) 0.5667(4) 0.0292(7) 0.063(2) Uani 1 1 d . . . . .
H58 H 1.0820 0.5464 -0.0272 0.075 Uiso 1 1 calc R U . . .
C59 C 1.1738(11) 0.6399(5) 0.0156(10) 0.067(3) Uani 1 1 d . . . . .
C60 C 1.1808(12) 0.6570(5) -0.1017(9) 0.107(4) Uani 1 1 d . . . . .
H60A H 1.0874 0.6596 -0.1342 0.161 Uiso 1 1 calc R U . . .
H60B H 1.2325 0.6247 -0.1364 0.161 Uiso 1 1 calc R U . . .
H60C H 1.2268 0.6975 -0.1079 0.161 Uiso 1 1 calc R U . . .
C61 C 1.0818(8) 0.6885(4) 0.0668(8) 0.076(3) Uani 1 1 d . . . . .
H61A H 1.0663 0.6752 0.1378 0.114 Uiso 1 1 calc R U . . .
H61B H 0.9934 0.6916 0.0267 0.114 Uiso 1 1 calc R U . . .
H61C H 1.1274 0.7294 0.0685 0.114 Uiso 1 1 calc R U . . .
Eu1 Eu 0.69095(3) 0.48794(3) 0.30541(2) 0.03618(9) Uani 1 1 d . . . . .
N1 N 0.8830(5) 0.4918(5) 0.4660(4) 0.0464(13) Uani 1 1 d . . . . .
N2 N 0.9508(5) 0.5132(2) 0.2671(5) 0.0409(14) Uani 1 1 d . . . . .
N3 N 1.0504(10) 0.5311(5) 0.6422(7) 0.102(3) Uani 1 1 d . . . . .
O1 O 0.7241(7) 0.5947(3) 0.3650(6) 0.0429(17) Uani 1 1 d . . . . .
O2 O 0.6584(5) 0.5574(2) 0.1608(5) 0.0450(14) Uani 1 1 d . . . . .
O3 O 0.5453(4) 0.4870(4) 0.4498(3) 0.0456(9) Uani 1 1 d . . . . .
O4 O 0.4644(5) 0.4589(2) 0.2398(4) 0.0446(12) Uani 1 1 d . . . . .
O5 O 0.7008(7) 0.3801(3) 0.3637(6) 0.0448(18) Uani 1 1 d . . . . .
O6 O 0.7353(5) 0.4241(2) 0.1571(5) 0.0455(14) Uani 1 1 d . . . . .

loop_
_atom_site_aniso_label
_atom_site_aniso_U_11
_atom_site_aniso_U_22
_atom_site_aniso_U_33
_atom_site_aniso_U_23
_atom_site_aniso_U_13
_atom_site_aniso_U_12
C1 0.043(4) 0.034(4) 0.045(5) -0.011(3) 0.001(4) 0.005(3)
C2 0.051(4) 0.045(4) 0.049(5) -0.011(4) 0.008(4) 0.002(4)
C3 0.095(7) 0.088(7) 0.062(7) -0.011(5) 0.011(6) -0.036(6)
C4 0.125(10) 0.114(10) 0.056(7) -0.024(7) 0.005(7) -0.046(8)
C5 0.060(6) 0.098(8) 0.104(10) -0.045(7) -0.001(6) -0.011(6)
C6 0.084(8) 0.071(7) 0.113(11) -0.021(7) 0.012(8) -0.034(6)
C7 0.086(6) 0.068(6) 0.068(7) -0.015(5) 0.013(5) -0.029(5)
C8 0.049(4) 0.029(4) 0.050(5) 0.004(3) 0.010(4) -0.004(3)
C9 0.033(5) 0.037(5) 0.053(8) 0.004(5) 0.005(5) 0.000(4)
C10 0.033(5) 0.044(6) 0.049(7) -0.003(5) 0.003(4) -0.002(4)
C11 0.054(5) 0.053(5) 0.050(6) 0.000(4) 0.007(4) 0.000(4)
C12 0.088(7) 0.066(6) 0.052(6) 0.015(5) 0.004(5) -0.014(5)
C13 0.099(9) 0.102(12) 0.051(10) 0.025(8) -0.004(7) -0.032(8)
C14 0.110(10) 0.103(10) 0.052(8) -0.012(7) 0.007(7) -0.013(8)
C15 0.094(8) 0.059(6) 0.040(7) 0.002(5) 0.000(6) -0.010(5)
C16 0.048(4) 0.034(4) 0.046(5) 0.001(3) 0.014(4) 0.003(3)
C17 0.057(5) 0.041(4) 0.038(5) 0.000(3) 0.016(4) -0.005(3)
C18 0.092(7) 0.078(6) 0.052(6) -0.002(5) 0.019(5) -0.036(5)
C19 0.155(11) 0.118(9) 0.055(7) -0.008(6) 0.044(7) -0.071(8)
C20 0.162(11) 0.111(8) 0.044(6) -0.008(6) 0.046(7) -0.054(8)
C21 0.122(7) 0.092(6) 0.061(6) -0.031(9) 0.033(5) -0.036(10)
C22 0.073(4) 0.059(4) 0.049(4) 0.004(9) 0.025(3) -0.008(8)
C23 0.044(4) 0.048(4) 0.038(5) 0.003(3) 0.010(3) -0.010(3)
C24 0.036(4) 0.035(4) 0.045(5) 0.003(3) 0.003(3) 0.001(3)
C25 0.035(4) 0.032(4) 0.052(6) 0.006(4) 0.003(4) 0.002(4)
C26 0.044(5) 0.054(6) 0.068(7) 0.002(5) 0.001(5) -0.007(4)
C27 0.052(5) 0.073(6) 0.100(9) 0.013(6) -0.012(6) -0.019(5)
C28 0.087(8) 0.058(6) 0.097(10) 0.002(6) -0.049(7) -0.021(6)
C29 0.121(10) 0.055(7) 0.044(6) 0.004(5) -0.018(6) -0.008(6)
C30 0.063(5) 0.036(5) 0.054(6) 0.004(4) -0.007(5) -0.011(4)
C31 0.041(4) 0.037(4) 0.045(5) 0.004(3) 0.007(4) 0.001(3)
C32 0.043(4) 0.035(4) 0.039(5) 0.003(3) 0.001(3) 0.003(3)
C33 0.089(6) 0.039(4) 0.049(6) 0.004(4) 0.011(5) -0.001(4)
C34 0.092(7) 0.071(6) 0.057(6) 0.010(5) 0.022(5) -0.006(5)
C35 0.070(6) 0.055(5) 0.067(7) 0.025(5) -0.006(5) -0.014(4)
C36 0.096(7) 0.036(4) 0.080(7) 0.008(5) 0.001(6) -0.020(4)
C37 0.087(6) 0.034(4) 0.055(6) -0.001(4) 0.013(5) 0.002(4)
C38 0.055(5) 0.033(4) 0.042(5) -0.004(3) 0.012(4) -0.007(4)
C39 0.040(6) 0.038(6) 0.040(7) -0.004(5) 0.018(5) -0.004(4)
C40 0.057(6) 0.037(5) 0.035(6) -0.004(5) 0.009(5) 0.006(4)
C41 0.076(6) 0.053(5) 0.038(5) 0.002(4) 0.008(4) -0.006(4)
C42 0.092(7) 0.058(6) 0.070(8) -0.011(5) -0.004(6) -0.007(5)
C43 0.134(11) 0.091(11) 0.039(9) 0.005(7) 0.012(8) -0.020(8)
C44 0.163(13) 0.096(10) 0.037(7) 0.006(7) 0.036(8) -0.038(9)
C45 0.120(10) 0.048(6) 0.054(7) 0.002(5) 0.021(7) -0.025(6)
C46 0.059(4) 0.085(9) 0.055(5) 0.022(6) 0.004(4) -0.003(6)
C47 0.089(6) 0.132(12) 0.047(5) 0.013(8) 0.003(5) -0.008(9)
C48 0.060(6) 0.119(8) 0.063(7) 0.001(6) -0.011(5) -0.028(5)
C49 0.044(4) 0.053(4) 0.048(5) 0.009(4) 0.005(4) 0.001(3)
C50 0.032(4) 0.037(4) 0.060(6) 0.003(4) 0.003(4) -0.004(3)
C51 0.045(5) 0.059(5) 0.064(7) 0.008(4) -0.001(4) -0.007(4)
C52 0.038(5) 0.037(5) 0.071(7) 0.009(4) 0.010(5) -0.004(4)
C53 0.051(5) 0.034(4) 0.059(6) 0.003(4) 0.022(4) 0.002(3)
C54 0.055(5) 0.037(4) 0.053(5) -0.007(4) 0.019(4) -0.014(3)
C55 0.033(4) 0.064(6) 0.094(8) 0.020(5) 0.013(4) 0.000(4)
C56 0.051(5) 0.057(6) 0.089(8) 0.016(5) 0.037(5) 0.003(4)
C57 0.096(8) 0.063(6) 0.110(10) 0.005(6) 0.067(7) 0.000(5)
C58 0.078(6) 0.052(5) 0.062(6) -0.007(4) 0.034(5) -0.019(4)
C59 0.059(6) 0.061(7) 0.084(8) 0.016(6) 0.031(6) -0.013(5)
C60 0.132(9) 0.106(8) 0.088(9) 0.039(7) 0.033(7) -0.035(7)
C61 0.051(5) 0.059(5) 0.120(9) 0.024(6) 0.019(5) 0.012(4)
Eu1 0.03970(15) 0.03137(14) 0.03832(17) -0.0006(3) 0.00921(11) -0.0077(2)
N1 0.047(3) 0.043(3) 0.049(3) -0.003(5) 0.007(2) -0.005(5)
N2 0.039(3) 0.035(3) 0.049(4) -0.007(3) 0.011(3) 0.000(2)
N3 0.091(7) 0.164(9) 0.050(6) 0.006(5) -0.010(5) -0.031(6)
O1 0.054(4) 0.034(4) 0.041(5) -0.002(3) 0.007(3) -0.010(3)
O2 0.053(3) 0.036(3) 0.046(4) 0.002(2) 0.007(3) -0.010(3)
O3 0.049(2) 0.044(2) 0.045(2) -0.004(5) 0.0136(18) -0.009(4)
O4 0.040(3) 0.054(3) 0.039(3) 0.004(2) 0.004(2) -0.013(2)
O5 0.062(4) 0.032(4) 0.042(5) -0.002(3) 0.006(3) -0.011(3)
O6 0.057(3) 0.038(3) 0.044(3) -0.006(2) 0.022(3) -0.012(3)

loop_
_atom_type_symbol
_atom_type_description
_atom_type_scat_dispersion_real
_atom_type_scat_dispersion_imag
_atom_type_scat_source
C C 0.0033 0.0016 'International Tables Vol C Tables 4.2.6.8 and 6.1.1.4'
H H 0.0000 0.0000 'International Tables Vol C Tables 4.2.6.8 and 6.1.1.4'
N N 0.0061 0.0033 'International Tables Vol C Tables 4.2.6.8 and 6.1.1.4'
O O 0.0106 0.0060 'International Tables Vol C Tables 4.2.6.8 and 6.1.1.4'
Eu Eu -0.1578 3.6682 'International Tables Vol C Tables 4.2.6.8 and 6.1.1.4'

loop_
_geom_angle_atom_site_label_1
_geom_angle_atom_site_label_2
_geom_angle_atom_site_label_3
_geom_angle
_geom_angle_site_symmetry_1
_geom_angle_site_symmetry_3
_geom_angle_publ_flag
O1 C1 C8 123.7(7) . . ?
O1 C1 C2 116.8(7) . . ?
C8 C1 C2 119.6(7) . . ?
C3 C2 C7 117.7(8) . . ?
C3 C2 C1 119.5(7) . . ?
C7 C2 C1 122.7(8) . . ?
C2 C3 C4 121.4(9) . . ?
C2 C3 H3 119.3 . . ?
C4 C3 H3 119.3 . . ?
C5 C4 C3 120.1(11) . . ?
C5 C4 H4 119.9 . . ?
C3 C4 H4 119.9 . . ?
C4 C5 C6 119.8(10) . . ?
C4 C5 H5 120.1 . . ?
C6 C5 H5 120.1 . . ?
C5 C6 C7 121.1(10) . . ?
C5 C6 H6 119.5 . . ?
C7 C6 H6 119.5 . . ?
C6 C7 C2 119.9(10) . . ?
C6 C7 H7 120.0 . . ?
C2 C7 H7 120.0 . . ?
C9 C8 C1 124.2(7) . . ?
C9 C8 H8 117.9 . . ?
C1 C8 H8 117.9 . . ?
O2 C9 C8 123.0(10) . . ?
O2 C9 C10 116.8(10) . . ?
C8 C9 C10 120.0(9) . . ?
C11 C10 C15 117.9(11) . . ?
C11 C10 C9 123.6(10) . . ?
C15 C10 C9 118.5(10) . . ?
C12 C11 C10 122.2(9) . . ?
C12 C11 H11 118.9 . . ?
C10 C11 H11 118.9 . . ?
C11 C12 C13 119.1(10) . . ?
C11 C12 H12 120.4 . . ?
C13 C12 H12 120.4 . . ?
C12 C13 C14 119.9(12) . . ?
C12 C13 H13 120.1 . . ?
C14 C13 H13 120.1 . . ?
C15 C14 C13 120.3(14) . . ?
C15 C14 H14 119.8 . . ?
C13 C14 H14 119.8 . . ?
C14 C15 C10 120.6(12) . . ?
C14 C15 H15 119.7 . . ?
C10 C15 H15 119.7 . . ?
O3 C16 C23 124.7(7) . . ?
O3 C16 C17 116.5(6) . . ?
C23 C16 C17 118.8(6) . . ?
C22 C17 C18 117.2(7) . . ?
C22 C17 C16 119.1(7) . . ?
C18 C17 C16 123.8(7) . . ?
C19 C18 C17 120.2(8) . . ?
C19 C18 H18 119.9 . . ?
C17 C18 H18 119.9 . . ?
C20 C19 C18 121.4(9) . . ?
C20 C19 H19 119.3 . . ?
C18 C19 H19 119.3 . . ?
C19 C20 C21 119.9(9) . . ?
C19 C20 H20 120.0 . . ?
C21 C20 H20 120.0 . . ?
C20 C21 C22 120.5(11) . . ?
C20 C21 H21 119.7 . . ?
C22 C21 H21 119.7 . . ?
C17 C22 C21 120.8(11) . . ?
C17 C22 H22 119.6 . . ?
C21 C22 H22 119.6 . . ?
C24 C23 C16 125.6(7) . . ?
C24 C23 H23 117.2 . . ?
C16 C23 H23 117.2 . . ?
O4 C24 C23 123.8(6) . . ?
O4 C24 C25 115.8(6) . . ?
C23 C24 C25 120.3(6) . . ?
C26 C25 C30 118.8(8) . . ?
C26 C25 C24 122.0(8) . . ?
C30 C25 C24 119.2(7) . . ?
C25 C26 C27 119.9(10) . . ?
C25 C26 H26 120.0 . . ?
C27 C26 H26 120.0 . . ?
C28 C27 C26 120.0(9) . . ?
C28 C27 H27 120.0 . . ?
C26 C27 H27 120.0 . . ?
C29 C28 C27 121.5(9) . . ?
C29 C28 H28 119.3 . . ?
C27 C28 H28 119.3 . . ?
C28 C29 C30 118.0(11) . . ?
C28 C29 H29 121.0 . . ?
C30 C29 H29 121.0 . . ?
C25 C30 C29 121.7(9) . . ?
C25 C30 H30 119.1 . . ?
C29 C30 H30 119.1 . . ?
O5 C31 C38 126.0(7) . . ?
O5 C31 C32 115.0(7) . . ?
C38 C31 C32 118.9(6) . . ?
C37 C32 C33 119.0(7) . . ?
C37 C32 C31 121.2(7) . . ?
C33 C32 C31 119.8(6) . . ?
C32 C33 C34 120.2(8) . . ?
C32 C33 H33 119.9 . . ?
C34 C33 H33 119.9 . . ?
C35 C34 C33 120.8(9) . . ?
C35 C34 H34 119.6 . . ?
C33 C34 H34 119.6 . . ?
C36 C35 C34 119.3(8) . . ?
C36 C35 H35 120.4 . . ?
C34 C35 H35 120.4 . . ?
C35 C36 C37 120.3(8) . . ?
C35 C36 H36 119.8 . . ?
C37 C36 H36 119.8 . . ?
C32 C37 C36 120.3(8) . . ?
C32 C37 H37 119.9 . . ?
C36 C37 H37 119.9 . . ?
C31 C38 C39 124.3(7) . . ?
C31 C38 H38 117.9 . . ?
C39 C38 H38 117.9 . . ?
O6 C39 C38 124.8(9) . . ?
O6 C39 C40 116.2(9) . . ?
C38 C39 C40 119.0(8) . . ?
C45 C40 C41 118.1(11) . . ?
C45 C40 C39 118.7(9) . . ?
C41 C40 C39 123.2(9) . . ?
C42 C41 C40 120.5(9) . . ?
C42 C41 H41 119.8 . . ?
C40 C41 H41 119.8 . . ?
C43 C42 C41 119.7(10) . . ?
C43 C42 H42 120.2 . . ?
C41 C42 H42 120.2 . . ?
C44 C43 C42 120.5(12) . . ?
C44 C43 H43 119.7 . . ?
C42 C43 H43 119.7 . . ?
C43 C44 C45 120.1(12) . . ?
C43 C44 H44 120.0 . . ?
C45 C44 H44 120.0 . . ?
C40 C45 C44 121.0(11) . . ?
C40 C45 H45 119.5 . . ?
C44 C45 H45 119.5 . . ?
N1 C46 C47 121.0(9) . . ?
N1 C46 H46 119.5 . . ?
C47 C46 H46 119.5 . . ?
N3 C47 C46 123.1(9) . . ?
N3 C47 H47 118.4 . . ?
C46 C47 H47 118.4 . . ?
N3 C48 C49 125.7(9) . . ?
N3 C48 H48 117.1 . . ?
C49 C48 H48 117.1 . . ?
N1 C49 C48 118.4(7) . . ?
N1 C49 C50 116.6(7) . . ?
C48 C49 C50 125.0(7) . . ?
N2 C50 C51 121.4(7) . . ?
N2 C50 C49 116.7(6) . . ?
C51 C50 C49 121.9(7) . . ?
C52 C51 C50 120.4(8) . . ?
C52 C51 H51 119.8 . . ?
C50 C51 H51 119.8 . . ?
C51 C52 C53 118.5(8) . . ?
C51 C52 C55 123.3(9) . . ?
C53 C52 C55 118.0(9) . . ?
C52 C53 C54 118.2(8) . . ?
C52 C53 C58 117.5(7) . . ?
C54 C53 C58 124.2(8) . . ?
N2 C54 C53 123.5(7) . . ?
N2 C54 H54 118.2 . . ?
C53 C54 H54 118.2 . . ?
C56 C55 C52 109.6(8) . . ?
C56 C55 H55A 109.8 . . ?
C52 C55 H55A 109.8 . . ?
C56 C55 H55B 109.8 . . ?
C52 C55 H55B 109.8 . . ?
H55A C55 H55B 108.2 . . ?
C57 C56 C55 108.6(8) . . ?
C57 C56 C59 89.2(8) . . ?
C55 C56 C59 112.5(7) . . ?
C57 C56 H56 114.6 . . ?
C55 C56 H56 114.6 . . ?
C59 C56 H56 114.6 . . ?
C56 C57 C58 86.0(6) . . ?
C56 C57 H57A 114.3 . . ?
C58 C57 H57A 114.3 . . ?
C56 C57 H57B 114.3 . . ?
C58 C57 H57B 114.3 . . ?
H57A C57 H57B 111.5 . . ?
C53 C58 C57 106.8(8) . . ?
C53 C58 C59 108.9(7) . . ?
C57 C58 C59 86.3(6) . . ?
C53 C58 H58 116.8 . . ?
C57 C58 H58 116.8 . . ?
C59 C58 H58 116.8 . . ?
C61 C59 C60 108.6(9) . . ?
C61 C59 C56 119.1(10) . . ?
C60 C59 C56 113.2(8) . . ?
C61 C59 C58 118.9(8) . . ?
C60 C59 C58 110.7(10) . . ?
C56 C59 C58 84.8(7) . . ?
C59 C60 H60A 109.5 . . ?
C59 C60 H60B 109.5 . . ?
H60A C60 H60B 109.5 . . ?
C59 C60 H60C 109.5 . . ?
H60A C60 H60C 109.5 . . ?
H60B C60 H60C 109.5 . . ?
C59 C61 H61A 109.5 . . ?
C59 C61 H61B 109.5 . . ?
H61A C61 H61B 109.5 . . ?
C59 C61 H61C 109.5 . . ?
H61A C61 H61C 109.5 . . ?
H61B C61 H61C 109.5 . . ?
O2 Eu1 O4 79.03(16) . . ?
O2 Eu1 O6 75.66(15) . . ?
O4 Eu1 O6 77.27(17) . . ?
O2 Eu1 O3 123.6(2) . . ?
O4 Eu1 O3 72.42(15) . . ?
O6 Eu1 O3 138.8(2) . . ?
O2 Eu1 O5 146.5(2) . . ?
O4 Eu1 O5 83.2(2) . . ?
O6 Eu1 O5 72.8(2) . . ?
O3 Eu1 O5 76.5(3) . . ?
O2 Eu1 O1 70.9(2) . . ?
O4 Eu1 O1 117.22(19) . . ?
O6 Eu1 O1 139.3(2) . . ?
O3 Eu1 O1 80.5(3) . . ?
O5 Eu1 O1 142.59(14) . . ?
O2 Eu1 N2 79.12(18) . . ?
O4 Eu1 N2 148.41(18) . . ?
O6 Eu1 N2 75.41(17) . . ?
O3 Eu1 N2 139.13(17) . . ?
O5 Eu1 N2 103.31(19) . . ?
O1 Eu1 N2 76.05(19) . . ?
O2 Eu1 N1 129.2(2) . . ?
O4 Eu1 N1 148.93(18) . . ?
O6 Eu1 N1 118.4(2) . . ?
O3 Eu1 N1 79.63(14) . . ?
O5 Eu1 N1 77.2(3) . . ?
O1 Eu1 N1 69.9(3) . . ?
N2 Eu1 N1 61.06(18) . . ?
C49 N1 C46 117.3(7) . . ?
C49 N1 Eu1 118.9(5) . . ?
C46 N1 Eu1 121.3(5) . . ?
C54 N2 C50 117.8(6) . . ?
C54 N2 Eu1 119.3(5) . . ?
C50 N2 Eu1 119.9(5) . . ?
C48 N3 C47 114.4(9) . . ?
C1 O1 Eu1 133.1(6) . . ?
C9 O2 Eu1 137.0(6) . . ?
C16 O3 Eu1 130.4(5) . . ?
C24 O4 Eu1 131.9(4) . . ?
C31 O5 Eu1 129.3(6) . . ?
C39 O6 Eu1 129.2(6) . . ?

loop_
_geom_bond_atom_site_label_1
_geom_bond_atom_site_label_2
_geom_bond_distance
_geom_bond_site_symmetry_2
_geom_bond_publ_flag
C1 O1 1.272(9) . ?
C1 C8 1.411(10) . ?
C1 C2 1.507(10) . ?
C2 C3 1.358(11) . ?
C2 C7 1.388(11) . ?
C3 C4 1.396(12) . ?
C3 H3 0.9300 . ?
C4 C5 1.335(15) . ?
C4 H4 0.9300 . ?
C5 C6 1.352(15) . ?
C5 H5 0.9300 . ?
C6 C7 1.381(13) . ?
C6 H6 0.9300 . ?
C7 H7 0.9300 . ?
C8 C9 1.398(13) . ?
C8 H8 0.9300 . ?
C9 O2 1.273(11) . ?
C9 C10 1.480(16) . ?
C10 C11 1.389(12) . ?
C10 C15 1.398(15) . ?
C11 C12 1.375(11) . ?
C11 H11 0.9300 . ?
C12 C13 1.381(18) . ?
C12 H12 0.9300 . ?
C13 C14 1.40(2) . ?
C13 H13 0.9300 . ?
C14 C15 1.370(18) . ?
C14 H14 0.9300 . ?
C15 H15 0.9300 . ?
C16 O3 1.270(8) . ?
C16 C23 1.387(9) . ?
C16 C17 1.497(10) . ?
C17 C22 1.385(12) . ?
C17 C18 1.390(10) . ?
C18 C19 1.381(12) . ?
C18 H18 0.9300 . ?
C19 C20 1.340(13) . ?
C19 H19 0.9300 . ?
C20 C21 1.344(15) . ?
C20 H20 0.9300 . ?
C21 C22 1.388(9) . ?
C21 H21 0.9300 . ?
C22 H22 0.9300 . ?
C23 C24 1.384(9) . ?
C23 H23 0.9300 . ?
C24 O4 1.275(7) . ?
C24 C25 1.504(10) . ?
C25 C26 1.371(11) . ?
C25 C30 1.369(12) . ?
C26 C27 1.385(12) . ?
C26 H26 0.9300 . ?
C27 C28 1.366(14) . ?
C27 H27 0.9300 . ?
C28 C29 1.351(15) . ?
C28 H28 0.9300 . ?
C29 C30 1.397(13) . ?
C29 H29 0.9300 . ?
C30 H30 0.9300 . ?
C31 O5 1.279(9) . ?
C31 C38 1.374(10) . ?
C31 C32 1.517(9) . ?
C32 C37 1.371(9) . ?
C32 C33 1.375(10) . ?
C33 C34 1.383(11) . ?
C33 H33 0.9300 . ?
C34 C35 1.370(11) . ?
C34 H34 0.9300 . ?
C35 C36 1.359(12) . ?
C35 H35 0.9300 . ?
C36 C37 1.399(11) . ?
C36 H36 0.9300 . ?
C37 H37 0.9300 . ?
C38 C39 1.421(12) . ?
C38 H38 0.9300 . ?
C39 O6 1.266(10) . ?
C39 C40 1.509(15) . ?
C40 C45 1.376(14) . ?
C40 C41 1.380(12) . ?
C41 C42 1.379(11) . ?
C41 H41 0.9300 . ?
C42 C43 1.370(15) . ?
C42 H42 0.9300 . ?
C43 C44 1.344(18) . ?
C43 H43 0.9300 . ?
C44 C45 1.375(16) . ?
C44 H44 0.9300 . ?
C45 H45 0.9300 . ?
C46 N1 1.335(9) . ?
C46 C47 1.376(12) . ?
C46 H46 0.9300 . ?
C47 N3 1.317(13) . ?
C47 H47 0.9300 . ?
C48 N3 1.301(12) . ?
C48 C49 1.389(11) . ?
C48 H48 0.9300 . ?
C49 N1 1.333(9) . ?
C49 C50 1.471(10) . ?
C50 N2 1.348(9) . ?
C50 C51 1.386(10) . ?
C51 C52 1.373(13) . ?
C51 H51 0.9300 . ?
C52 C53 1.382(12) . ?
C52 C55 1.526(11) . ?
C53 C54 1.391(9) . ?
C53 C58 1.487(11) . ?
C54 N2 1.337(9) . ?
C54 H54 0.9300 . ?
C55 C56 1.520(13) . ?
C55 H55A 0.9700 . ?
C55 H55B 0.9700 . ?
C56 C57 1.515(12) . ?
C56 C59 1.549(14) . ?
C56 H56 0.9800 . ?
C57 C58 1.570(12) . ?
C57 H57A 0.9700 . ?
C57 H57B 0.9700 . ?
C58 C59 1.574(12) . ?
C58 H58 0.9800 . ?
C59 C61 1.514(14) . ?
C59 C60 1.532(15) . ?
C60 H60A 0.9600 . ?
C60 H60B 0.9600 . ?
C60 H60C 0.9600 . ?
C61 H61A 0.9600 . ?
C61 H61B 0.9600 . ?
C61 H61C 0.9600 . ?
Eu1 O2 2.341(6) . ?
Eu1 O4 2.347(4) . ?
Eu1 O6 2.362(5) . ?
Eu1 O3 2.362(4) . ?
Eu1 O5 2.373(6) . ?
Eu1 O1 2.372(6) . ?
Eu1 N2 2.610(5) . ?
Eu1 N1 2.652(5) . ?
